data_2237981
loop_
_publ_author_name
'Burns, Christopher T.'
'Shang, Suisheng'
'Mashuta, Mark S.'

_publ_section_title
;
 2-[(Dimethylphenylphosphanylidene)azaniumyl]-5-methylbenzenesulfonate
 benzene monosolvate
;
_journal_coeditor_code PK2483
_journal_issue 6
_journal_name_full 'Acta Crystallographica Section E'
_journal_page_first o964
_journal_page_last o965
_journal_paper_doi 10.1107/S1600536813013755
_journal_volume 69
_journal_year 2013
_chemical_formula_iupac 'C15 H18 N O3 P S, C6 H6'
_chemical_formula_moiety 'C15 H18 N O3 P S, C6 H6'
_chemical_formula_sum 'C21 H24 N O3 P S'
_chemical_formula_weight 401.44
_chemical_melting_point 490
_chemical_name_systematic
;
2-[(Dimethylphenylphosphanylidene)azaniumyl]-5-methylbenzenesulfonate
benzene monosolvate
;
_space_group_IT_number 2
_symmetry_cell_setting triclinic
_symmetry_space_group_name_Hall '-P 1'
_symmetry_space_group_name_H-M 'P -1'
_atom_sites_solution_hydrogens geom
_atom_sites_solution_primary direct
_atom_sites_solution_secondary difmap
_cell_angle_alpha 68.665(2)
_cell_angle_beta 78.180(2)
_cell_angle_gamma 70.630(2)
_cell_formula_units_Z 2
_cell_length_a 9.3696(2)
_cell_length_b 10.3141(2)
_cell_length_c 11.7579(3)
_cell_measurement_reflns_used 16324
_cell_measurement_temperature 100.05(10)
_cell_measurement_theta_max 29.0164
_cell_measurement_theta_min 3.3136
_cell_volume 993.90(4)
_computing_cell_refinement '<i>CrysAlis PRO</i> (Agilent, 2010)'
_computing_data_collection '<i>CrysAlis PRO</i> (Agilent, 2010)'
_computing_data_reduction '<i>CrysAlis PRO</i> (Agilent, 2010)'
_computing_molecular_graphics
;
ORTEP-3 for Windows (Farrugia, 2012) and
Mercury (Macrae <i>et al.</i>, 2006)
;
_computing_publication_material 'PLATON (Spek, 2009) and publCIF (Westrip, 2010)'
_computing_structure_refinement '<i>SHELXL97</i> (Sheldrick, 2008)'
_computing_structure_solution '<i>SHELXS97</i> (Sheldrick, 2008)'
_diffrn_ambient_temperature 99.95(10)
_diffrn_detector_area_resol_mean 10.2836
_diffrn_measured_fraction_theta_full 0.989
_diffrn_measured_fraction_theta_max 0.989
_diffrn_measurement_device_type 'Agilent Xcalibur (Ruby, Gemini)'
_diffrn_measurement_method '\w scans'
_diffrn_radiation_monochromator graphite
_diffrn_radiation_source 'Enhance (Mo) X-ray Source'
_diffrn_radiation_type 'Mo K\a'
_diffrn_radiation_wavelength 0.71073
_diffrn_reflns_av_R_equivalents 0.0169
_diffrn_reflns_av_sigmaI/netI 0.0142
_diffrn_reflns_limit_h_max 12
_diffrn_reflns_limit_h_min -12
_diffrn_reflns_limit_k_max 13
_diffrn_reflns_limit_k_min -13
_diffrn_reflns_limit_l_max 16
_diffrn_reflns_limit_l_min -16
_diffrn_reflns_number 22626
_diffrn_reflns_theta_full 29.08
_diffrn_reflns_theta_max 29.08
_diffrn_reflns_theta_min 3.32
_exptl_absorpt_coefficient_mu 0.265
_exptl_absorpt_correction_T_max 1.000
_exptl_absorpt_correction_T_min 0.939
_exptl_absorpt_correction_type multi-scan
_exptl_absorpt_process_details
;
(<i>CrysAlis PRO</i>; Agilent, 2010)
;
_exptl_crystal_colour colorless
_exptl_crystal_density_diffrn 1.341
_exptl_crystal_density_method 'not measured'
_exptl_crystal_description prism
_exptl_crystal_F_000 424
_exptl_crystal_size_max 0.41
_exptl_crystal_size_mid 0.31
_exptl_crystal_size_min 0.25
_refine_diff_density_max 1.396
_refine_diff_density_min -0.418
_refine_ls_goodness_of_fit_ref 1.052
_refine_ls_hydrogen_treatment mixed
_refine_ls_matrix_type full
_refine_ls_number_parameters 251
_refine_ls_number_reflns 5263
_refine_ls_number_restraints 0
_refine_ls_restrained_S_all 1.052
_refine_ls_R_factor_all 0.0437
_refine_ls_R_factor_gt 0.0408
_refine_ls_shift/su_max 0.001
_refine_ls_shift/su_mean 0.000
_refine_ls_structure_factor_coef Fsqd
_refine_ls_weighting_details 'calc w=1/[\s^2^(Fo^2^)+(0.0264P)^2^+1.4298P] where P=(Fo^2^+2Fc^2^)/3'
_refine_ls_weighting_scheme calc
_refine_ls_wR_factor_gt 0.0941
_refine_ls_wR_factor_ref 0.0957
_reflns_number_gt 4918
_reflns_number_total 5263
_reflns_threshold_expression I>2\s(I)
_cod_data_source_file pk2483.cif
_cod_data_source_block I
_cod_original_cell_volume 993.89(4)
_cod_database_code 2237981
_cod_database_fobs_code 2237981

loop_
_symmetry_equiv_pos_as_xyz
'x, y, z'
'-x, -y, -z'

loop_
_atom_site_type_symbol
_atom_site_label
_atom_site_fract_x
_atom_site_fract_y
_atom_site_fract_z
_atom_site_U_iso_or_equiv
_atom_site_adp_type
_atom_site_calc_flag
_atom_site_refinement_flags
_atom_site_occupancy
_atom_site_symmetry_multiplicity
S S1 0.24462(4) 0.76594(4) 0.45953(3) 0.01262(9) Uani d . 1 1
P P1 0.71909(4) 0.68470(4) 0.55802(3) 0.01128(9) Uani d . 1 1
O O1 0.28714(14) 0.88299(13) 0.35938(11) 0.0211(2) Uani d . 1 1
O O2 0.34682(13) 0.62271(12) 0.46153(11) 0.0181(2) Uani d . 1 1
O O3 0.08543(12) 0.77151(14) 0.47013(11) 0.0200(2) Uani d . 1 1
N N1 0.54554(14) 0.67514(14) 0.56918(12) 0.0135(2) Uani d . 1 1
H H1N 0.530(3) 0.632(3) 0.531(2) 0.027(6) Uiso d . 1 1
C C1 0.27173(16) 0.78953(15) 0.59586(13) 0.0119(3) Uani d . 1 1
C C2 0.14789(16) 0.86274(16) 0.65917(14) 0.0139(3) Uani d . 1 1
H H2 0.0516 0.8904 0.6336 0.017 Uiso calc R 1 1
C C3 0.16470(17) 0.89556(16) 0.75995(14) 0.0155(3) Uani d . 1 1
C C4 0.30965(18) 0.84905(17) 0.79818(14) 0.0171(3) Uani d . 1 1
H H4 0.3235 0.8684 0.8658 0.021 Uiso calc R 1 1
C C5 0.43403(17) 0.77421(17) 0.73725(14) 0.0156(3) Uani d . 1 1
H H5 0.5294 0.7428 0.7655 0.019 Uiso calc R 1 1
C C6 0.41761(16) 0.74565(15) 0.63435(13) 0.0125(3) Uani d . 1 1
C C7 0.03151(19) 0.98321(19) 0.82218(16) 0.0221(3) Uani d . 1 1
H H7A 0.0137 0.9262 0.9060 0.033 Uiso calc R 1 1
H H7B -0.0573 1.0103 0.7806 0.033 Uiso calc R 1 1
H H7C 0.0532 1.0690 0.8195 0.033 Uiso calc R 1 1
C C8 0.81146(16) 0.56744(16) 0.69318(13) 0.0140(3) Uani d . 1 1
C C9 0.92555(18) 0.6000(2) 0.72847(15) 0.0210(3) Uani d . 1 1
H H9 0.9523 0.6850 0.6835 0.025 Uiso calc R 1 1
C C10 0.9990(2) 0.5043(2) 0.83147(17) 0.0296(4) Uani d . 1 1
H H10 1.0755 0.5250 0.8552 0.036 Uiso calc R 1 1
C C11 0.9585(2) 0.3787(2) 0.89842(18) 0.0329(4) Uani d . 1 1
H H11 1.0074 0.3155 0.9676 0.040 Uiso calc R 1 1
C C12 0.8455(2) 0.34585(19) 0.86339(17) 0.0286(4) Uani d . 1 1
H H12 0.8190 0.2609 0.9090 0.034 Uiso calc R 1 1
C C13 0.77174(19) 0.43981(17) 0.76011(15) 0.0191(3) Uani d . 1 1
H H13 0.6966 0.4177 0.7360 0.023 Uiso calc R 1 1
C C14 0.82093(17) 0.63095(17) 0.42977(14) 0.0169(3) Uani d . 1 1
H H14A 0.8261 0.5318 0.4443 0.025 Uiso calc R 1 1
H H14B 0.9220 0.6403 0.4181 0.025 Uiso calc R 1 1
H H14C 0.7698 0.6918 0.3577 0.025 Uiso calc R 1 1
C C15 0.71858(18) 0.86602(16) 0.53121(16) 0.0186(3) Uani d . 1 1
H H15A 0.6603 0.9301 0.4637 0.028 Uiso calc R 1 1
H H15B 0.8210 0.8728 0.5121 0.028 Uiso calc R 1 1
H H15C 0.6741 0.8931 0.6034 0.028 Uiso calc R 1 1
C C16 0.6085(3) 0.8347(2) 0.14006(19) 0.0392(5) Uani d . 1 1
H H16 0.5942 0.8883 0.1923 0.047 Uiso calc R 1 1
C C17 0.6651(3) 0.8839(3) 0.0207(2) 0.0363(5) Uani d . 1 1
H H17 0.6838 0.9741 -0.0092 0.044 Uiso calc R 1 1
C C18 0.6951(2) 0.8019(2) -0.05696(18) 0.0318(4) Uani d . 1 1
H H18 0.7352 0.8361 -0.1377 0.038 Uiso calc R 1 1
C C19 0.6647(2) 0.6685(2) -0.01315(18) 0.0296(4) Uani d . 1 1
H H19 0.6886 0.6115 -0.0639 0.035 Uiso calc R 1 1
C C20 0.6011(2) 0.6207(2) 0.1021(2) 0.0319(4) Uani d . 1 1
H H20 0.5761 0.5336 0.1287 0.038 Uiso calc R 1 1
C C21 0.5720(2) 0.7022(2) 0.18328(18) 0.0311(4) Uani d . 1 1
H H21 0.5297 0.6686 0.2634 0.037 Uiso calc R 1 1

loop_
_atom_site_aniso_label
_atom_site_aniso_U_11
_atom_site_aniso_U_22
_atom_site_aniso_U_33
_atom_site_aniso_U_12
_atom_site_aniso_U_13
_atom_site_aniso_U_23
S1 0.01064(16) 0.01423(17) 0.01497(16) -0.00342(12) -0.00207(12) -0.00656(13)
P1 0.00971(16) 0.01120(16) 0.01365(17) -0.00251(12) -0.00188(12) -0.00481(13)
O1 0.0269(6) 0.0214(6) 0.0159(5) -0.0104(5) -0.0009(4) -0.0045(4)
O2 0.0163(5) 0.0174(5) 0.0248(6) -0.0016(4) -0.0054(4) -0.0125(4)
O3 0.0117(5) 0.0294(6) 0.0234(6) -0.0056(4) -0.0028(4) -0.0131(5)
N1 0.0098(5) 0.0159(6) 0.0188(6) -0.0028(4) -0.0019(4) -0.0107(5)
C1 0.0122(6) 0.0112(6) 0.0137(6) -0.0043(5) -0.0013(5) -0.0045(5)
C2 0.0118(6) 0.0129(6) 0.0169(7) -0.0039(5) -0.0005(5) -0.0047(5)
C3 0.0155(7) 0.0143(6) 0.0158(7) -0.0035(5) 0.0012(5) -0.0059(5)
C4 0.0198(7) 0.0183(7) 0.0154(7) -0.0044(6) -0.0017(6) -0.0085(6)
C5 0.0134(6) 0.0173(7) 0.0174(7) -0.0027(5) -0.0039(5) -0.0072(6)
C6 0.0115(6) 0.0107(6) 0.0156(6) -0.0031(5) -0.0008(5) -0.0048(5)
C7 0.0186(7) 0.0250(8) 0.0221(8) -0.0009(6) 0.0012(6) -0.0130(6)
C8 0.0119(6) 0.0151(7) 0.0144(6) -0.0008(5) -0.0021(5) -0.0065(5)
C9 0.0152(7) 0.0303(9) 0.0206(7) -0.0075(6) -0.0026(6) -0.0102(7)
C10 0.0191(8) 0.0455(11) 0.0260(9) -0.0008(7) -0.0100(7) -0.0166(8)
C11 0.0346(10) 0.0329(10) 0.0227(9) 0.0095(8) -0.0151(7) -0.0094(7)
C12 0.0417(11) 0.0169(8) 0.0206(8) 0.0001(7) -0.0079(7) -0.0033(6)
C13 0.0234(8) 0.0155(7) 0.0184(7) -0.0037(6) -0.0037(6) -0.0061(6)
C14 0.0146(7) 0.0204(7) 0.0159(7) -0.0039(6) 0.0004(5) -0.0078(6)
C15 0.0174(7) 0.0121(7) 0.0266(8) -0.0046(5) -0.0031(6) -0.0058(6)
C16 0.0531(13) 0.0367(11) 0.0249(9) -0.0015(10) -0.0034(9) -0.0168(8)
C17 0.0350(11) 0.0372(11) 0.0396(11) -0.0124(9) -0.0016(9) -0.0145(9)
C18 0.0265(9) 0.0423(11) 0.0248(9) -0.0089(8) -0.0007(7) -0.0104(8)
C19 0.0248(9) 0.0381(10) 0.0286(9) -0.0033(8) -0.0065(7) -0.0167(8)
C20 0.0221(9) 0.0338(10) 0.0443(11) -0.0117(7) 0.0074(8) -0.0199(9)
C21 0.0268(9) 0.0488(12) 0.0215(8) -0.0143(8) 0.0017(7) -0.0144(8)

loop_
_atom_type_symbol
_atom_type_description
_atom_type_scat_dispersion_real
_atom_type_scat_dispersion_imag
_atom_type_scat_source
C C 0.0033 0.0016 'International Tables Vol C Tables 4.2.6.8 and 6.1.1.4'
H H 0.0000 0.0000 'International Tables Vol C Tables 4.2.6.8 and 6.1.1.4'
N N 0.0061 0.0033 'International Tables Vol C Tables 4.2.6.8 and 6.1.1.4'
O O 0.0106 0.0060 'International Tables Vol C Tables 4.2.6.8 and 6.1.1.4'
P P 0.1023 0.0942 'International Tables Vol C Tables 4.2.6.8 and 6.1.1.4'
S S 0.1246 0.1234 'International Tables Vol C Tables 4.2.6.8 and 6.1.1.4'

loop_
_geom_angle_atom_site_label_1
_geom_angle_atom_site_label_2
_geom_angle_atom_site_label_3
_geom_angle_site_symmetry_1
_geom_angle_site_symmetry_3
_geom_angle
_geom_angle_publ_flag
O1 S1 O3 . . 114.14(7) no
O1 S1 O2 . 1 112.97(7) no
O3 S1 O2 . 1 112.35(7) no
O1 S1 O2 . . 112.97(7) no
O3 S1 O2 . . 112.35(7) no
O1 S1 C1 . . 105.48(7) no
O3 S1 C1 . . 106.09(7) no
O2 S1 C1 1 . 104.84(7) no
O2 S1 C1 . . 104.84(7) no
N1 P1 C14 . . 107.43(7) no
N1 P1 C15 . . 110.52(7) no
C14 P1 C15 . . 108.36(8) no
N1 P1 C8 . . 111.53(7) no
C14 P1 C8 . . 109.37(7) no
C15 P1 C8 . . 109.55(7) no
C6 N1 P1 . . 125.47(10) no
C6 N1 H1N . . 116.5(17) no
P1 N1 H1N . . 117.9(17) no
C2 C1 C6 . . 119.74(13) no
C2 C1 S1 . . 119.26(11) no
C6 C1 S1 . . 120.80(11) no
C1 C2 C3 . . 121.75(14) no
C1 C2 H2 . . 119.1 no
C3 C2 H2 . . 119.1 no
C4 C3 C2 . . 117.74(14) no
C4 C3 C7 . . 121.16(14) no
C2 C3 C7 . . 121.05(14) no
C5 C4 C3 . . 121.29(14) no
C5 C4 H4 . . 119.4 no
C3 C4 H4 . . 119.4 no
C4 C5 C6 . . 120.79(14) no
C4 C5 H5 . . 119.6 no
C6 C5 H5 . . 119.6 no
C5 C6 C1 . . 118.64(13) no
C5 C6 N1 . . 120.69(13) no
C1 C6 N1 . . 120.67(13) no
C3 C7 H7A . . 109.5 no
C3 C7 H7B . . 109.5 no
H7A C7 H7B . . 109.5 no
C3 C7 H7C . . 109.5 no
H7A C7 H7C . . 109.5 no
H7B C7 H7C . . 109.5 no
C13 C8 C9 . . 120.36(15) no
C13 C8 P1 . . 118.82(12) no
C9 C8 P1 . . 120.78(12) no
C10 C9 C8 . . 119.49(17) no
C10 C9 H9 . . 120.3 no
C8 C9 H9 . . 120.3 no
C11 C10 C9 . . 120.11(17) no
C11 C10 H10 . . 119.9 no
C9 C10 H10 . . 119.9 no
C10 C11 C12 . . 120.53(17) no
C10 C11 H11 . . 119.7 no
C12 C11 H11 . . 119.7 no
C11 C12 C13 . . 120.10(18) no
C11 C12 H12 . . 120.0 no
C13 C12 H12 . . 120.0 no
C12 C13 C8 . . 119.40(16) no
C12 C13 H13 . . 120.3 no
C8 C13 H13 . . 120.3 no
P1 C14 H14A . . 109.5 no
P1 C14 H14B . . 109.5 no
H14A C14 H14B . . 109.5 no
P1 C14 H14C . . 109.5 no
H14A C14 H14C . . 109.5 no
H14B C14 H14C . . 109.5 no
P1 C15 H15A . . 109.5 no
P1 C15 H15B . . 109.5 no
H15A C15 H15B . . 109.5 no
P1 C15 H15C . . 109.5 no
H15A C15 H15C . . 109.5 no
H15B C15 H15C . . 109.5 no
C17 C16 C21 . . 119.3(2) no
C17 C16 H16 . . 120.3 no
C21 C16 H16 . . 120.3 no
C16 C17 C18 . . 121.3(2) no
C16 C17 H17 . . 119.4 no
C18 C17 H17 . . 119.4 no
C19 C18 C17 . . 119.44(19) no
C19 C18 H18 . . 120.3 no
C17 C18 H18 . . 120.3 no
C20 C19 C18 . . 120.70(19) no
C20 C19 H19 . . 119.7 no
C18 C19 H19 . . 119.7 no
C19 C20 C21 . . 120.49(19) no
C19 C20 H20 . . 119.8 no
C21 C20 H20 . . 119.8 no
C16 C21 C20 . . 118.63(18) no
C16 C21 H21 . . 120.7 no
C20 C21 H21 . . 120.7 no

loop_
_geom_bond_atom_site_label_1
_geom_bond_atom_site_label_2
_geom_bond_site_symmetry_2
_geom_bond_distance
_geom_bond_publ_flag
S1 O1 . 1.4474(12) no
S1 O3 . 1.4547(11) no
S1 O2 1 1.4648(11) no
S1 O2 . 1.4648(11) no
S1 C1 . 1.7845(15) no
P1 N1 . 1.6373(13) no
P1 C14 . 1.7776(15) no
P1 C15 . 1.7783(16) no
P1 C8 . 1.7911(15) no
N1 C6 . 1.4155(18) no
N1 H1N . 0.80(2) no
C1 C2 . 1.395(2) no
C1 C6 . 1.4043(19) no
C2 C3 . 1.395(2) no
C2 H2 . 0.9300 no
C3 C4 . 1.392(2) no
C3 C7 . 1.506(2) no
C4 C5 . 1.390(2) no
C4 H4 . 0.9300 no
C5 C6 . 1.393(2) no
C5 H5 . 0.9300 no
C7 H7A . 0.9600 no
C7 H7B . 0.9600 no
C7 H7C . 0.9600 no
C8 C13 . 1.394(2) no
C8 C9 . 1.396(2) no
C9 C10 . 1.391(2) no
C9 H9 . 0.9300 no
C10 C11 . 1.380(3) no
C10 H10 . 0.9300 no
C11 C12 . 1.387(3) no
C11 H11 . 0.9300 no
C12 C13 . 1.391(2) no
C12 H12 . 0.9300 no
C13 H13 . 0.9300 no
C14 H14A . 0.9600 no
C14 H14B . 0.9600 no
C14 H14C . 0.9600 no
C15 H15A . 0.9600 no
C15 H15B . 0.9600 no
C15 H15C . 0.9600 no
C16 C17 . 1.365(3) no
C16 C21 . 1.406(3) no
C16 H16 . 0.9300 no
C17 C18 . 1.388(3) no
C17 H17 . 0.9300 no
C18 C19 . 1.386(3) no
C18 H18 . 0.9300 no
C19 C20 . 1.346(3) no
C19 H19 . 0.9300 no
C20 C21 . 1.421(3) no
C20 H20 . 0.9300 no
C21 H21 . 0.9300 no

loop_
_geom_hbond_atom_site_label_D
_geom_hbond_atom_site_label_H
_geom_hbond_atom_site_label_A
_geom_hbond_site_symmetry_A
_geom_hbond_distance_DH
_geom_hbond_distance_HA
_geom_hbond_distance_DA
_geom_hbond_angle_DHA
N1 H1N O2 1 0.80(2) 2.09(2) 2.7374(17) 139(2)
N1 H1N O2 2_666 0.80(2) 2.47(2) 3.0311(17) 128(2)

loop_
_geom_torsion_atom_site_label_1
_geom_torsion_atom_site_label_2
_geom_torsion_atom_site_label_3
_geom_torsion_atom_site_label_4
_geom_torsion_site_symmetry_1
_geom_torsion_site_symmetry_4
_geom_torsion
_geom_torsion_publ_flag
O1 S1 O2 O2 . 1 0.00(7) ?
O3 S1 O2 O2 . 1 0.00(4) ?
C1 S1 O2 O2 . 1 0.00(6) ?
C14 P1 N1 C6 . . -160.95(12) no
C15 P1 N1 C6 . . -42.91(15) no
C8 P1 N1 C6 . . 79.22(14) no
O1 S1 C1 C2 . . 96.24(13) no
O3 S1 C1 C2 . . -25.20(13) no
O2 S1 C1 C2 1 . -144.27(12) no
O2 S1 C1 C2 . . -144.27(12) no
O1 S1 C1 C6 . . -78.68(13) no
O3 S1 C1 C6 . . 159.88(12) no
O2 S1 C1 C6 1 . 40.81(13) no
O2 S1 C1 C6 . . 40.81(13) no
C6 C1 C2 C3 . . 0.7(2) no
S1 C1 C2 C3 . . -174.27(11) no
C1 C2 C3 C4 . . -1.8(2) no
C1 C2 C3 C7 . . 175.96(14) no
C2 C3 C4 C5 . . 0.9(2) no
C7 C3 C4 C5 . . -176.87(15) no
C3 C4 C5 C6 . . 1.1(2) no
C4 C5 C6 C1 . . -2.2(2) no
C4 C5 C6 N1 . . 177.15(14) no
C2 C1 C6 C5 . . 1.3(2) no
S1 C1 C6 C5 . . 176.21(11) no
C2 C1 C6 N1 . . -178.06(13) no
S1 C1 C6 N1 . . -3.16(19) no
P1 N1 C6 C5 . . -29.7(2) no
P1 N1 C6 C1 . . 149.70(12) no
N1 P1 C8 C13 . . 30.59(14) no
C14 P1 C8 C13 . . -88.10(13) no
C15 P1 C8 C13 . . 153.27(12) no
N1 P1 C8 C9 . . -151.94(12) no
C14 P1 C8 C9 . . 89.38(14) no
C15 P1 C8 C9 . . -29.26(15) no
C13 C8 C9 C10 . . -0.3(2) no
P1 C8 C9 C10 . . -177.74(13) no
C8 C9 C10 C11 . . -0.4(3) no
C9 C10 C11 C12 . . 0.5(3) no
C10 C11 C12 C13 . . -0.1(3) no
C11 C12 C13 C8 . . -0.6(3) no
C9 C8 C13 C12 . . 0.8(2) no
P1 C8 C13 C12 . . 178.27(13) no
C21 C16 C17 C18 . . -3.6(4) no
C16 C17 C18 C19 . . 1.1(3) no
C17 C18 C19 C20 . . 2.6(3) no
C18 C19 C20 C21 . . -3.7(3) no
C17 C16 C21 C20 . . 2.5(3) no
C19 C20 C21 C16 . . 1.1(3) no
